data_7701931
loop_
_publ_author_name
'Yadav, Chote Lal'
'Rajput, Gunjan'
'Manar, Krishna K.'
'Kumari, Kavita'
'Drew, Michael G. B.'
'Singh, Nanhai'

_publ_section_title
;
 Cooperative metal-ligand influence on the formation of coordination
 polymers, and conducting and photophysical properties of Tl(i)
 \b-oxodithioester complexes.
;
_journal_issue 45
_journal_name_full 'Dalton transactions (Cambridge, England : 2003)'
_journal_page_first 16264
_journal_page_last 16278
_journal_paper_doi 10.1039/c8dt03694b
_journal_volume 47
_journal_year 2018
_chemical_formula_sum 'C36 H26 O2 S4 Tl2'
_chemical_formula_weight 1027.55
_space_group_crystal_system triclinic
_space_group_IT_number 2
_space_group_name_Hall '-P 1'
_space_group_name_H-M_alt 'P -1'
_symmetry_space_group_name_Hall '-P 1'
_symmetry_space_group_name_H-M 'P -1'
_atom_sites_solution_hydrogens geom
_audit_creation_method SHELXL-2016/6
_audit_update_record
;
2018-08-10 deposited with the CCDC.
2018-10-12 downloaded from the CCDC.
;
_cell_angle_alpha 82.345(5)
_cell_angle_beta 78.454(5)
_cell_angle_gamma 79.481(5)
_cell_formula_units_Z 2
_cell_length_a 11.1320(7)
_cell_length_b 11.5849(7)
_cell_length_c 12.7090(8)
_cell_measurement_reflns_used 11126
_cell_measurement_temperature 150(2)
_cell_measurement_theta_max 30.00
_cell_measurement_theta_min 3.59
_cell_volume 1570.87(17)
_computing_cell_refinement 'Crysalis, Oxford Diffraction'
_computing_data_collection 'Crysalis, Oxford Diffraction'
_computing_data_reduction 'Crysalis, Oxford Diffraction'
_computing_molecular_graphics PLATON(Spek,2004)
_computing_publication_material 'SHELXL, PLATON, WINGX (Ferrugia, 2012)'
_computing_structure_refinement 'SHELXL (Sheldrick, 2008)'
_computing_structure_solution 'SHELXS (Sheldrick, 2008)'
_diffrn_ambient_temperature 150(2)
_diffrn_measured_fraction_theta_full 0.982
_diffrn_measured_fraction_theta_max 0.957
_diffrn_measurement_device_type 'Oxford Diffaction X-Calibor System'
_diffrn_measurement_method '321 frames, counting time 10 s.'
_diffrn_radiation_monochromator graphite
_diffrn_radiation_source 'fine-focus sealed tube'
_diffrn_radiation_type MoK\a
_diffrn_radiation_wavelength 0.71073
_diffrn_reflns_av_R_equivalents 0.0336
_diffrn_reflns_av_unetI/netI 0.0820
_diffrn_reflns_Laue_measured_fraction_full 0.982
_diffrn_reflns_Laue_measured_fraction_max 0.957
_diffrn_reflns_limit_h_max 15
_diffrn_reflns_limit_h_min -15
_diffrn_reflns_limit_k_max 8
_diffrn_reflns_limit_k_min -16
_diffrn_reflns_limit_l_max 17
_diffrn_reflns_limit_l_min -17
_diffrn_reflns_number 11126
_diffrn_reflns_point_group_measured_fraction_full 0.982
_diffrn_reflns_point_group_measured_fraction_max 0.957
_diffrn_reflns_theta_full 25.242
_diffrn_reflns_theta_max 30.000
_diffrn_reflns_theta_min 3.587
_diffrn_standards_decay_% n/a
_diffrn_standards_interval_count n/a
_diffrn_standards_interval_time n/a
_exptl_absorpt_coefficient_mu 10.545
_exptl_absorpt_correction_T_max 1.000
_exptl_absorpt_correction_T_min 0.791
_exptl_absorpt_correction_type empirical
_exptl_absorpt_process_details 'ABSPACK, Oxford Diffraction Ltd'
_exptl_crystal_colour black
_exptl_crystal_density_diffrn 2.172
_exptl_crystal_density_method 'not measured'
_exptl_crystal_description plate
_exptl_crystal_F_000 968
_exptl_crystal_size_max 0.25
_exptl_crystal_size_mid 0.23
_exptl_crystal_size_min 0.08
_refine_diff_density_max 2.839
_refine_diff_density_min -3.253
_refine_diff_density_rms 0.276
_refine_ls_extinction_method none
_refine_ls_goodness_of_fit_ref 0.990
_refine_ls_hydrogen_treatment constr
_refine_ls_matrix_type full
_refine_ls_number_parameters 399
_refine_ls_number_reflns 8776
_refine_ls_number_restraints 18
_refine_ls_restrained_S_all 0.990
_refine_ls_R_factor_all 0.0775
_refine_ls_R_factor_gt 0.0536
_refine_ls_shift/su_max 0.001
_refine_ls_shift/su_mean 0.000
_refine_ls_structure_factor_coef Fsqd
_refine_ls_weighting_details 'w=1/[\s^2^(Fo^2^)+(0.0524P)^2^] where P=(Fo^2^+2Fc^2^)/3'
_refine_ls_weighting_scheme calc
_refine_ls_wR_factor_gt 0.1088
_refine_ls_wR_factor_ref 0.1193
_reflns_Friedel_coverage 0.000
_reflns_number_gt 6677
_reflns_number_total 8776
_reflns_threshold_expression 'I > 2\s(I)'
_cod_data_source_file c8dt03694b2.cif
_cod_data_source_block 5
_cod_database_code 7701931
_shelx_shelxl_version_number 2016/6
_shelx_space_group_comment
;
The symmetry employed for this shelxl refinement is uniquely defined
by the following loop, which should always be used as a source of
symmetry information in preference to the above space-group names.
They are only intended as comments.
;

loop_
_space_group_symop_operation_xyz
'x, y, z'
'-x, -y, -z'

loop_
_atom_site_label
_atom_site_type_symbol
_atom_site_fract_x
_atom_site_fract_y
_atom_site_fract_z
_atom_site_U_iso_or_equiv
_atom_site_adp_type
_atom_site_occupancy
_atom_site_site_symmetry_order
_atom_site_calc_flag
_atom_site_refinement_flags_posn
_atom_site_refinement_flags_adp
Tl1 Tl 0.87893(3) 0.54714(2) 0.65033(3) 0.02117(8) Uani 1 1 d . .
Tl2 Tl 0.60814(3) 0.63541(2) 0.50975(3) 0.02373(9) Uani 1 1 d . .
O11 O 0.6454(5) 0.5141(4) 0.7187(4) 0.0228(11) Uani 1 1 d . .
C12 C 0.5934(6) 0.4236(6) 0.7380(6) 0.0174(14) Uani 1 1 d . .
C13 C 0.6101(6) 0.3335(5) 0.6700(6) 0.0125(13) Uani 1 1 d . U
H13 H 0.558756 0.276471 0.691792 0.015 Uiso 1 1 calc R U
C14 C 0.6944(6) 0.3196(5) 0.5739(6) 0.0132(13) Uani 1 1 d . .
S15 S 0.79801(17) 0.40798(15) 0.50760(15) 0.0182(4) Uani 1 1 d . .
S16 S 0.68559(17) 0.19189(15) 0.51518(17) 0.0203(4) Uani 1 1 d . .
C17 C 0.8035(7) 0.1879(6) 0.3960(6) 0.0236(16) Uani 1 1 d . .
H17A H 0.785243 0.256504 0.346983 0.035 Uiso 1 1 calc R U
H17B H 0.805448 0.118219 0.361945 0.035 Uiso 1 1 calc R U
H17C H 0.882762 0.186695 0.415362 0.035 Uiso 1 1 calc R U
C21 C 0.7005(7) 0.3393(6) 0.9310(7) 0.0227(16) Uani 1 1 d . .
H21 H 0.751708 0.360499 0.866636 0.027 Uiso 1 1 calc R U
C22 C 0.7503(8) 0.2915(6) 1.0190(7) 0.0267(18) Uani 1 1 d . .
H22 H 0.836031 0.280903 1.013676 0.032 Uiso 1 1 calc R U
C23 C 0.6785(8) 0.2580(7) 1.1165(7) 0.0297(19) Uani 1 1 d . .
H23 H 0.716073 0.222262 1.174289 0.036 Uiso 1 1 calc R U
C24 C 0.5687(7) 0.3570(6) 0.9375(6) 0.0162(14) Uani 1 1 d . .
C25 C 0.5529(8) 0.2775(6) 1.1271(7) 0.0238(16) Uani 1 1 d . .
H25 H 0.504959 0.258583 1.193846 0.029 Uiso 1 1 calc R U
C26 C 0.4924(7) 0.3264(6) 1.0382(6) 0.0192(15) Uani 1 1 d . .
C27 C 0.3641(7) 0.3439(6) 1.0479(6) 0.0173(14) Uani 1 1 d . .
H27 H 0.315142 0.324260 1.113952 0.021 Uiso 1 1 calc R U
C28 C 0.3076(6) 0.3909(6) 0.9589(6) 0.0173(14) Uani 1 1 d . .
C29 C 0.1757(7) 0.4044(7) 0.9662(7) 0.0271(18) Uani 1 1 d . .
H29 H 0.126309 0.380855 1.030847 0.033 Uiso 1 1 calc R U
C30 C 0.1223(8) 0.4509(7) 0.8802(8) 0.0296(19) Uani 1 1 d . .
H30 H 0.036552 0.459192 0.886754 0.036 Uiso 1 1 calc R U
C31 C 0.1945(7) 0.4873(6) 0.7801(7) 0.0206(16) Uani 1 1 d . .
H31 H 0.156066 0.520810 0.722170 0.025 Uiso 1 1 calc R U
C32 C 0.3199(7) 0.4729(6) 0.7694(7) 0.0193(15) Uani 1 1 d . .
H32 H 0.366949 0.496330 0.703538 0.023 Uiso 1 1 calc R U
C33 C 0.3807(7) 0.4226(5) 0.8569(6) 0.0164(14) Uani 1 1 d . .
C34 C 0.5125(7) 0.4031(5) 0.8471(6) 0.0148(14) Uani 1 1 d . .
O41 O 0.6889(5) 0.7467(4) 0.6364(5) 0.0241(12) Uani 1 1 d . .
C42 C 0.7391(6) 0.8377(5) 0.6270(6) 0.0139(13) Uani 1 1 d . .
C43 C 0.8320(6) 0.8721(5) 0.5429(6) 0.0135(13) Uani 1 1 d . U
H43 H 0.857259 0.943139 0.547488 0.016 Uiso 1 1 calc R U
C44 C 0.8916(6) 0.8126(6) 0.4525(6) 0.0151(14) Uani 1 1 d . .
S45 S 0.87299(17) 0.67867(14) 0.42323(16) 0.0189(4) Uani 1 1 d . .
S46 S 0.99673(18) 0.89281(15) 0.36611(17) 0.0237(4) Uani 1 1 d . .
C47 C 1.0682(7) 0.8031(6) 0.2592(7) 0.0256(18) Uani 1 1 d . .
H47A H 1.116760 0.732973 0.287551 0.038 Uiso 1 1 calc R U
H47B H 1.121167 0.846447 0.205418 0.038 Uiso 1 1 calc R U
H47C H 1.005193 0.781853 0.227312 0.038 Uiso 1 1 calc R U
C51 C 0.8954(6) 0.8391(6) 0.7834(6) 0.0187(15) Uani 1 1 d . .
H51 H 0.925324 0.795786 0.724443 0.022 Uiso 1 1 calc R U
C52 C 0.9673(7) 0.8345(7) 0.8599(7) 0.0244(17) Uani 1 1 d . .
H52 H 1.045175 0.787539 0.852562 0.029 Uiso 1 1 calc R U
C53 C 0.9249(8) 0.8997(7) 0.9496(7) 0.0278(18) Uani 1 1 d . .
H53 H 0.975021 0.895146 1.000885 0.033 Uiso 1 1 calc R U
C54 C 0.8130(8) 0.9684(7) 0.9623(7) 0.0249(17) Uani 1 1 d . .
H54 H 0.786570 1.011279 1.021886 0.030 Uiso 1 1 calc R U
C55 C 0.7333(7) 0.9763(6) 0.8839(6) 0.0174(14) Uani 1 1 d . .
C56 C 0.6162(7) 1.0445(6) 0.8967(6) 0.0212(16) Uani 1 1 d . .
H56 H 0.589003 1.088007 0.955887 0.025 Uiso 1 1 calc R U
C57 C 0.5386(7) 1.0488(6) 0.8224(6) 0.0176(15) Uani 1 1 d . .
C58 C 0.4174(7) 1.1202(6) 0.8342(7) 0.0211(15) Uani 1 1 d . U
H58 H 0.390205 1.163605 0.893404 0.025 Uiso 1 1 calc R U
C59 C 0.3424(8) 1.1259(7) 0.7622(7) 0.0283(18) Uani 1 1 d . .
H59 H 0.264957 1.173586 0.771081 0.034 Uiso 1 1 calc R U
C60 C 0.3830(7) 1.0583(6) 0.6724(8) 0.0270(18) Uani 1 1 d . .
H60 H 0.330839 1.061770 0.622916 0.032 Uiso 1 1 calc R U
C61 C 0.4969(7) 0.9883(6) 0.6572(7) 0.0206(15) Uani 1 1 d . .
H61 H 0.521531 0.944942 0.597842 0.025 Uiso 1 1 calc R U
C62 C 0.5776(6) 0.9818(5) 0.7321(6) 0.0141(13) Uani 1 1 d . .
C63 C 0.6988(6) 0.9134(5) 0.7169(6) 0.0129(13) Uani 1 1 d . .
C64 C 0.7745(7) 0.9100(6) 0.7929(6) 0.0178(15) Uani 1 1 d . .

loop_
_atom_site_aniso_label
_atom_site_aniso_U_11
_atom_site_aniso_U_22
_atom_site_aniso_U_33
_atom_site_aniso_U_23
_atom_site_aniso_U_13
_atom_site_aniso_U_12
Tl1 0.01796(15) 0.02376(14) 0.02319(17) -0.00681(12) -0.00330(12) -0.00416(11)
Tl2 0.01545(15) 0.02879(15) 0.02916(19) -0.00958(13) -0.00380(12) -0.00470(12)
O11 0.026(3) 0.024(2) 0.016(3) -0.007(2) 0.010(2) -0.010(2)
C12 0.015(3) 0.019(3) 0.018(4) -0.002(3) 0.002(3) -0.006(3)
C13 0.010(3) 0.019(3) 0.007(3) 0.001(2) 0.004(2) -0.005(2)
C14 0.008(3) 0.018(3) 0.015(4) -0.003(3) 0.001(3) -0.004(2)
S15 0.0176(9) 0.0235(8) 0.0129(9) -0.0053(7) 0.0076(7) -0.0106(7)
S16 0.0186(9) 0.0202(8) 0.0222(11) -0.0099(7) 0.0051(8) -0.0070(7)
C17 0.031(4) 0.022(3) 0.015(4) -0.007(3) 0.006(3) -0.004(3)
C21 0.022(4) 0.022(3) 0.023(4) -0.008(3) 0.003(3) -0.003(3)
C22 0.019(4) 0.027(4) 0.032(5) -0.008(4) -0.004(4) 0.006(3)
C23 0.043(5) 0.029(4) 0.018(4) -0.003(3) -0.009(4) -0.005(4)
C24 0.023(4) 0.017(3) 0.008(3) -0.006(3) 0.004(3) -0.004(3)
C25 0.033(5) 0.021(3) 0.014(4) -0.007(3) 0.004(3) -0.003(3)
C26 0.026(4) 0.015(3) 0.015(4) -0.004(3) 0.002(3) -0.002(3)
C27 0.020(4) 0.017(3) 0.011(4) -0.005(3) 0.010(3) -0.005(3)
C28 0.013(3) 0.018(3) 0.017(4) -0.004(3) 0.008(3) -0.003(3)
C29 0.018(4) 0.030(4) 0.030(5) -0.008(4) 0.012(3) -0.008(3)
C30 0.022(4) 0.041(4) 0.026(5) -0.007(4) 0.004(4) -0.010(4)
C31 0.016(4) 0.027(3) 0.019(4) -0.003(3) -0.001(3) -0.007(3)
C32 0.018(4) 0.018(3) 0.021(4) -0.003(3) 0.001(3) -0.007(3)
C33 0.020(4) 0.014(3) 0.012(4) -0.005(3) 0.006(3) -0.002(3)
C34 0.020(4) 0.013(3) 0.010(3) -0.003(3) 0.004(3) -0.004(3)
O41 0.030(3) 0.023(2) 0.020(3) -0.010(2) 0.006(2) -0.013(2)
C42 0.008(3) 0.015(3) 0.016(4) -0.005(3) 0.005(3) -0.001(2)
C43 0.009(3) 0.018(3) 0.013(3) -0.002(2) 0.003(2) -0.006(2)
C44 0.015(3) 0.018(3) 0.013(4) -0.010(3) 0.003(3) -0.004(3)
S45 0.0176(9) 0.0178(7) 0.0213(10) -0.0084(7) 0.0041(7) -0.0063(7)
S46 0.0242(10) 0.0224(8) 0.0218(11) -0.0065(8) 0.0119(8) -0.0110(8)
C47 0.024(4) 0.026(3) 0.024(4) -0.008(3) 0.015(3) -0.011(3)
C51 0.014(3) 0.022(3) 0.019(4) -0.004(3) 0.003(3) -0.006(3)
C52 0.018(4) 0.036(4) 0.021(4) 0.003(3) -0.005(3) -0.010(3)
C53 0.030(5) 0.036(4) 0.022(5) -0.006(4) -0.005(4) -0.015(4)
C54 0.036(5) 0.030(4) 0.012(4) -0.001(3) -0.001(3) -0.019(4)
C55 0.020(4) 0.018(3) 0.014(4) -0.004(3) 0.004(3) -0.012(3)
C56 0.029(4) 0.015(3) 0.018(4) -0.009(3) 0.007(3) -0.007(3)
C57 0.020(4) 0.018(3) 0.013(4) -0.001(3) 0.007(3) -0.012(3)
C58 0.020(3) 0.018(3) 0.020(3) -0.005(3) 0.011(3) -0.001(2)
C59 0.020(4) 0.027(4) 0.032(5) -0.003(4) 0.004(4) 0.001(3)
C60 0.018(4) 0.027(4) 0.034(5) 0.001(4) -0.006(4) -0.004(3)
C61 0.021(4) 0.025(3) 0.017(4) -0.003(3) -0.005(3) -0.005(3)
C62 0.011(3) 0.015(3) 0.013(4) 0.002(3) 0.006(3) -0.006(3)
C63 0.011(3) 0.017(3) 0.012(4) -0.002(3) 0.002(3) -0.007(3)
C64 0.019(4) 0.017(3) 0.017(4) -0.004(3) 0.004(3) -0.009(3)

loop_
_atom_type_symbol
_atom_type_description
_atom_type_scat_dispersion_real
_atom_type_scat_dispersion_imag
_atom_type_scat_source
C C 0.0033 0.0016 'International Tables Vol C Tables 4.2.6.8 and 6.1.1.4'
H H 0.0000 0.0000 'International Tables Vol C Tables 4.2.6.8 and 6.1.1.4'
N N 0.0061 0.0033 'International Tables Vol C Tables 4.2.6.8 and 6.1.1.4'
O O 0.0106 0.0060 'International Tables Vol C Tables 4.2.6.8 and 6.1.1.4'
S S 0.1246 0.1234 'International Tables Vol C Tables 4.2.6.8 and 6.1.1.4'
Tl Tl -2.8358 9.6688 'International Tables Vol C Tables 4.2.6.8 and 6.1.1.4'

loop_
_geom_angle_atom_site_label_1
_geom_angle_atom_site_label_2
_geom_angle_atom_site_label_3
_geom_angle
_geom_angle_site_symmetry_1
_geom_angle_site_symmetry_3
O11 Tl1 O41 62.29(14) . .
O11 Tl1 S15 68.15(12) . .
O41 Tl1 S15 96.70(11) . .
O11 Tl1 S45 102.89(13) . .
O41 Tl1 S45 63.95(12) . .
S15 Tl1 S45 68.00(5) . .
O11 Tl1 S45 124.18(11) . 2_766
O41 Tl1 S45 161.45(12) . 2_766
S15 Tl1 S45 72.88(5) . 2_766
S45 Tl1 S45 97.62(4) . 2_766
O11 Tl1 Tl2 50.87(12) . .
O41 Tl1 Tl2 43.59(10) . .
S15 Tl1 Tl2 53.11(4) . .
S45 Tl1 Tl2 52.02(3) . .
S45 Tl1 Tl2 123.96(3) 2_766 .
O11 Tl1 Tl1 127.65(11) . 2_766
O41 Tl1 Tl1 116.93(11) . 2_766
S15 Tl1 Tl1 59.82(4) . 2_766
S45 Tl1 Tl1 53.02(3) . 2_766
S45 Tl1 Tl1 44.61(3) 2_766 2_766
Tl2 Tl1 Tl1 90.811(12) . 2_766
O41 Tl2 O11 62.35(15) . .
O41 Tl2 S45 67.66(13) . .
O11 Tl2 S45 98.21(11) . .
O41 Tl2 S15 100.02(12) . .
O11 Tl2 S15 63.55(11) . .
S45 Tl2 S15 67.12(4) . .
O41 Tl2 S16 102.92(13) . 2_666
O11 Tl2 S16 119.06(11) . 2_666
S45 Tl2 S16 132.39(5) . 2_666
S15 Tl2 S16 154.65(4) . 2_666
O41 Tl2 Tl1 49.76(12) . .
O11 Tl2 Tl1 45.08(10) . .
S45 Tl2 Tl1 53.13(4) . .
S15 Tl2 Tl1 50.26(3) . .
S16 Tl2 Tl1 151.11(3) 2_666 .
O41 Tl2 Tl2 145.58(12) . 2_666
O11 Tl2 Tl2 86.51(9) . 2_666
S45 Tl2 Tl2 135.81(3) . 2_666
S15 Tl2 Tl2 76.36(3) . 2_666
S16 Tl2 Tl2 78.63(3) 2_666 2_666
Tl1 Tl2 Tl2 117.564(12) . 2_666
C12 O11 Tl1 133.3(5) . .
C12 O11 Tl2 109.9(5) . .
Tl1 O11 Tl2 84.05(14) . .
O11 C12 C13 126.2(7) . .
O11 C12 C34 118.3(6) . .
C13 C12 C34 115.4(5) . .
C14 C13 C12 127.6(6) . .
C14 C13 H13 116.2 . .
C12 C13 H13 116.2 . .
C13 C14 S15 129.3(5) . .
C13 C14 S16 112.6(5) . .
S15 C14 S16 118.1(4) . .
C14 S15 Tl1 113.5(3) . .
C14 S15 Tl2 95.1(2) . .
Tl1 S15 Tl2 76.63(4) . .
C14 S16 C17 105.6(3) . .
C14 S16 Tl2 79.0(2) . 2_666
C17 S16 Tl2 116.9(3) . 2_666
S16 C17 H17A 109.5 . .
S16 C17 H17B 109.5 . .
H17A C17 H17B 109.5 . .
S16 C17 H17C 109.5 . .
H17A C17 H17C 109.5 . .
H17B C17 H17C 109.5 . .
C22 C21 C24 119.7(8) . .
C22 C21 H21 120.2 . .
C24 C21 H21 120.2 . .
C21 C22 C23 122.6(8) . .
C21 C22 H22 118.7 . .
C23 C22 H22 118.7 . .
C25 C23 C22 119.5(8) . .
C25 C23 H23 120.2 . .
C22 C23 H23 120.2 . .
C34 C24 C26 119.4(7) . .
C34 C24 C21 121.8(7) . .
C26 C24 C21 118.8(7) . .
C23 C25 C26 121.7(8) . .
C23 C25 H25 119.2 . .
C26 C25 H25 119.2 . .
C27 C26 C24 120.3(7) . .
C27 C26 C25 122.0(7) . .
C24 C26 C25 117.7(7) . .
C26 C27 C28 120.6(7) . .
C26 C27 H27 119.7 . .
C28 C27 H27 119.7 . .
C27 C28 C33 120.7(7) . .
C27 C28 C29 121.3(7) . .
C33 C28 C29 117.9(7) . .
C30 C29 C28 120.7(8) . .
C30 C29 H29 119.7 . .
C28 C29 H29 119.7 . .
C29 C30 C31 121.4(8) . .
C29 C30 H30 119.3 . .
C31 C30 H30 119.3 . .
C32 C31 C30 119.6(8) . .
C32 C31 H31 120.2 . .
C30 C31 H31 120.2 . .
C31 C32 C33 121.3(7) . .
C31 C32 H32 119.4 . .
C33 C32 H32 119.4 . .
C32 C33 C34 122.5(7) . .
C32 C33 C28 119.1(7) . .
C34 C33 C28 118.4(7) . .
C24 C34 C33 120.5(7) . .
C24 C34 C12 119.4(6) . .
C33 C34 C12 120.0(6) . .
C42 O41 Tl2 136.1(5) . .
C42 O41 Tl1 107.4(4) . .
Tl2 O41 Tl1 86.65(14) . .
O41 C42 C43 127.0(7) . .
O41 C42 C63 116.2(6) . .
C43 C42 C63 116.7(5) . .
C42 C43 C44 128.1(6) . .
C42 C43 H43 115.9 . .
C44 C43 H43 115.9 . .
C43 C44 S45 127.8(5) . .
C43 C44 S46 111.7(4) . .
S45 C44 S46 120.5(4) . .
C44 S45 Tl2 110.5(2) . .
C44 S45 Tl1 97.4(3) . .
Tl2 S45 Tl1 74.85(4) . .
C44 S45 Tl1 123.6(2) . 2_766
Tl2 S45 Tl1 123.32(5) . 2_766
Tl1 S45 Tl1 82.38(4) . 2_766
C44 S46 C47 106.0(3) . .
S46 C47 H47A 109.5 . .
S46 C47 H47B 109.5 . .
H47A C47 H47B 109.5 . .
S46 C47 H47C 109.5 . .
H47A C47 H47C 109.5 . .
H47B C47 H47C 109.5 . .
C52 C51 C64 120.9(7) . .
C52 C51 H51 119.5 . .
C64 C51 H51 119.5 . .
C51 C52 C53 120.8(8) . .
C51 C52 H52 119.6 . .
C53 C52 H52 119.6 . .
C54 C53 C52 120.9(8) . .
C54 C53 H53 119.5 . .
C52 C53 H53 119.5 . .
C53 C54 C55 120.5(7) . .
C53 C54 H54 119.8 . .
C55 C54 H54 119.8 . .
C56 C55 C64 119.2(7) . .
C56 C55 C54 121.4(7) . .
C64 C55 C54 119.4(7) . .
C55 C56 C57 121.0(7) . .
C55 C56 H56 119.5 . .
C57 C56 H56 119.5 . .
C56 C57 C62 120.4(7) . .
C56 C57 C58 121.5(7) . .
C62 C57 C58 118.1(7) . .
C59 C58 C57 121.9(7) . .
C59 C58 H58 119.0 . .
C57 C58 H58 119.0 . .
C58 C59 C60 119.2(8) . .
C58 C59 H59 120.4 . .
C60 C59 H59 120.4 . .
C61 C60 C59 121.5(8) . .
C61 C60 H60 119.3 . .
C59 C60 H60 119.3 . .
C60 C61 C62 120.0(7) . .
C60 C61 H61 120.0 . .
C62 C61 H61 120.0 . .
C61 C62 C57 119.3(7) . .
C61 C62 C63 121.7(7) . .
C57 C62 C63 119.0(6) . .
C64 C63 C62 119.4(6) . .
C64 C63 C42 120.3(6) . .
C62 C63 C42 120.0(6) . .
C63 C64 C55 120.9(7) . .
C63 C64 C51 121.6(7) . .
C55 C64 C51 117.5(7) . .

loop_
_geom_bond_atom_site_label_1
_geom_bond_atom_site_label_2
_geom_bond_distance
_geom_bond_site_symmetry_2
Tl1 O11 2.651(5) .
Tl1 O41 2.848(5) .
Tl1 S15 2.9435(18) .
Tl1 S45 3.086(2) .
Tl1 S45 3.5106(18) 2_766
Tl1 Tl2 3.7240(4) .
Tl1 Tl1 4.3559(7) 2_766
Tl2 O41 2.572(5) .
Tl2 O11 2.904(6) .
Tl2 S45 3.0410(18) .
Tl2 S15 3.0614(19) .
Tl2 S16 3.5570(19) 2_666
Tl2 Tl2 4.3480(6) 2_666
O11 C12 1.261(8) .
C12 C13 1.406(9) .
C12 C34 1.510(10) .
C13 C14 1.392(10) .
C13 H13 0.9300 .
C14 S15 1.703(6) .
C14 S16 1.770(6) .
S16 C17 1.794(8) .
C17 H17A 0.9600 .
C17 H17B 0.9600 .
C17 H17C 0.9600 .
C21 C22 1.355(11) .
C21 C24 1.431(10) .
C21 H21 0.9300 .
C22 C23 1.383(12) .
C22 H22 0.9300 .
C23 C25 1.357(12) .
C23 H23 0.9300 .
C24 C34 1.414(10) .
C24 C26 1.428(10) .
C25 C26 1.430(11) .
C25 H25 0.9300 .
C26 C27 1.389(10) .
C27 C28 1.402(10) .
C27 H27 0.9300 .
C28 C33 1.428(10) .
C28 C29 1.433(10) .
C29 C30 1.350(12) .
C29 H29 0.9300 .
C30 C31 1.419(12) .
C30 H30 0.9300 .
C31 C32 1.356(10) .
C31 H31 0.9300 .
C32 C33 1.421(10) .
C32 H32 0.9300 .
C33 C34 1.426(10) .
O41 C42 1.261(7) .
C42 C43 1.402(9) .
C42 C63 1.482(9) .
C43 C44 1.405(10) .
C43 H43 0.9300 .
C44 S45 1.700(6) .
C44 S46 1.746(7) .
S46 C47 1.789(8) .
C47 H47A 0.9600 .
C47 H47B 0.9600 .
C47 H47C 0.9600 .
C51 C52 1.367(10) .
C51 C64 1.435(10) .
C51 H51 0.9300 .
C52 C53 1.406(12) .
C52 H52 0.9300 .
C53 C54 1.343(12) .
C53 H53 0.9300 .
C54 C55 1.444(11) .
C54 H54 0.9300 .
C55 C56 1.388(10) .
C55 C64 1.425(10) .
C56 C57 1.393(11) .
C56 H56 0.9300 .
C57 C62 1.421(10) .
C57 C58 1.439(10) .
C58 C59 1.344(12) .
C58 H58 0.9300 .
C59 C60 1.423(12) .
C59 H59 0.9300 .
C60 C61 1.368(10) .
C60 H60 0.9300 .
C61 C62 1.420(10) .
C61 H61 0.9300 .
C62 C63 1.426(9) .
C63 C64 1.396(10) .
